data_2215285
loop_
_publ_author_name
'Siero\'n, Les\/law'

_publ_section_title
;
 Bis(2-aminopyrimidin-1-ium) dichromate(VI)
;
_journal_coeditor_code WK2074
_journal_issue 9
_journal_name_full 'Acta Crystallographica Section E'
_journal_page_first m2336
_journal_page_last m2336
_journal_paper_doi 10.1107/S1600536807039347
_journal_volume 63
_journal_year 2007
_chemical_formula_iupac '(C4 H6 N3)2 [Cr2 O7]'
_chemical_formula_moiety '2(C4 H6 N3 +), Cr2 O7 2-'
_chemical_formula_sum 'C8 H12 Cr2 N6 O7'
_chemical_formula_weight 408.24
_chemical_name_systematic
;
Bis(2-aminopyrimidin-1-ium) dichromate(VI)
;
_space_group_IT_number 2
_symmetry_cell_setting triclinic
_symmetry_space_group_name_Hall '-P 1'
_symmetry_space_group_name_H-M 'P -1'
_atom_sites_solution_hydrogens difmap
_atom_sites_solution_primary direct
_atom_sites_solution_secondary direct
_cell_angle_alpha 99.4290(10)
_cell_angle_beta 91.2770(10)
_cell_angle_gamma 108.319(2)
_cell_formula_units_Z 2
_cell_length_a 5.4576(2)
_cell_length_b 7.6077(2)
_cell_length_c 18.6840(10)
_cell_measurement_reflns_used 7381
_cell_measurement_temperature 293
_cell_measurement_theta_max 27.9
_cell_measurement_theta_min 2.9
_cell_volume 724.23(5)
_computing_cell_refinement 'SAINT-Plus (Bruker, 2003)'
_computing_data_collection 'APEX2 (Bruker, 2002)'
_computing_data_reduction SAINT-Plus
_computing_molecular_graphics 'SHELXTL and Mercury (Macrae <i>et al.</i>,  2006)'
_computing_publication_material 'PLATON (Spek, 2003)'
_computing_structure_refinement SHELXTL
_computing_structure_solution 'SHELXTL (Bruker, 2003)'
_diffrn_ambient_temperature 293
_diffrn_measured_fraction_theta_full 0.997
_diffrn_measured_fraction_theta_max 0.997
_diffrn_measurement_device '3-circle goniometer'
_diffrn_measurement_device_type 'Bruker SMART APEX II CCD'
_diffrn_measurement_method \w
_diffrn_radiation_monochromator graphite
_diffrn_radiation_source 'fine focus sealed Siemens Mo tube'
_diffrn_radiation_type MoK\a
_diffrn_radiation_wavelength 0.71073
_diffrn_reflns_av_R_equivalents 0.015
_diffrn_reflns_av_sigmaI/netI 0.010
_diffrn_reflns_limit_h_max 7
_diffrn_reflns_limit_h_min -7
_diffrn_reflns_limit_k_max 9
_diffrn_reflns_limit_k_min -9
_diffrn_reflns_limit_l_max 24
_diffrn_reflns_limit_l_min -24
_diffrn_reflns_number 18234
_diffrn_reflns_reduction_process
;
;
_diffrn_reflns_theta_full 27.50
_diffrn_reflns_theta_max 27.50
_diffrn_reflns_theta_min 1.11
_diffrn_standards_interval_count 0
_diffrn_standards_number 0
_exptl_absorpt_coefficient_mu 1.548
_exptl_absorpt_correction_T_max 0.861
_exptl_absorpt_correction_T_min 0.699
_exptl_absorpt_correction_type multi-scan
_exptl_absorpt_process_details '(SADABS; Sheldrick, 2003)'
_exptl_crystal_colour orange
_exptl_crystal_density_diffrn 1.872
_exptl_crystal_density_method 'Not measured'
_exptl_crystal_description Prism
_exptl_crystal_F_000 412
_exptl_crystal_size_max 0.35
_exptl_crystal_size_mid 0.20
_exptl_crystal_size_min 0.10
_refine_diff_density_max 0.343
_refine_diff_density_min -0.344
_refine_ls_extinction_method none
_refine_ls_goodness_of_fit_ref 1.064
_refine_ls_hydrogen_treatment mixed
_refine_ls_matrix_type full
_refine_ls_number_parameters 232
_refine_ls_number_reflns 3308
_refine_ls_number_restraints 0
_refine_ls_restrained_S_all 1.064
_refine_ls_R_factor_all 0.0233
_refine_ls_R_factor_gt 0.0228
_refine_ls_shift/su_max 0.001
_refine_ls_shift/su_mean 0.000
_refine_ls_structure_factor_coef Fsqd
_refine_ls_weighting_details 'calc w=1/[\s^2^(Fo^2^)+(0.0389P)^2^+0.382P] where P=(Fo^2^+2Fc^2^)/3'
_refine_ls_weighting_scheme calc
_refine_ls_wR_factor_gt 0.0692
_refine_ls_wR_factor_ref 0.0699
_reflns_number_gt 3215
_reflns_number_total 3308
_reflns_threshold_expression I>2\s(I)
_cod_data_source_file wk2074.cif
_cod_data_source_block I
_cod_database_code 2215285
_cod_database_fobs_code 2215285

loop_
_symmetry_equiv_pos_site_id
_symmetry_equiv_pos_as_xyz
1 x,y,z
2 -x,-y,-z

loop_
_atom_site_aniso_label
_atom_site_aniso_U_11
_atom_site_aniso_U_22
_atom_site_aniso_U_33
_atom_site_aniso_U_12
_atom_site_aniso_U_13
_atom_site_aniso_U_23
N11 0.0316(7) 0.0364(7) 0.0222(6) 0.0054(5) 0.0053(5) 0.0108(5)
N12 0.0470(9) 0.0463(9) 0.0401(8) 0.0250(7) 0.0122(7) 0.0221(7)
N13 0.0329(7) 0.0333(7) 0.0233(6) 0.0125(5) 0.0075(5) 0.0095(5)
C12 0.0257(7) 0.0318(7) 0.0228(7) 0.0077(6) 0.0009(5) 0.0067(6)
C14 0.0400(9) 0.0321(8) 0.0288(8) 0.0136(7) 0.0040(6) 0.0097(6)
C15 0.0392(9) 0.0384(9) 0.0341(8) 0.0193(7) 0.0041(7) 0.0016(7)
C16 0.0296(8) 0.0446(9) 0.0273(8) 0.0100(7) 0.0064(6) -0.0008(7)
N21 0.0378(7) 0.0367(7) 0.0216(6) 0.0139(6) 0.0030(5) 0.0106(5)
N22 0.0424(9) 0.0463(9) 0.0289(8) 0.0006(7) 0.0006(7) 0.0154(7)
N23 0.0391(7) 0.0337(7) 0.0225(6) 0.0101(6) 0.0005(5) 0.0082(5)
C22 0.0352(8) 0.0293(7) 0.0217(7) 0.0116(6) 0.0035(6) 0.0054(6)
C24 0.0451(9) 0.0389(9) 0.0274(8) 0.0116(7) 0.0058(7) 0.0138(7)
C25 0.0359(9) 0.0431(10) 0.0358(9) 0.0046(7) 0.0063(7) 0.0124(7)
C26 0.0322(8) 0.0413(9) 0.0305(8) 0.0123(7) 0.0007(6) 0.0056(7)
Cr1 0.02860(10) 0.02530(10) 0.02210(10) 0.00730(10) 0.00590(10) 0.00920(10)
Cr2 0.03360(10) 0.02480(10) 0.02100(10) 0.01240(10) 0.00710(10) 0.01050(10)
O1 0.0426(7) 0.0661(10) 0.0323(7) 0.0037(7) -0.0022(5) 0.0005(6)
O2 0.0304(6) 0.0633(9) 0.0449(8) 0.0080(6) 0.0087(5) 0.0039(7)
O3 0.0810(11) 0.0379(7) 0.0548(8) 0.0317(7) 0.0293(8) 0.0286(6)
O4 0.0676(9) 0.0423(7) 0.0255(6) 0.0204(6) 0.0160(6) 0.0154(5)
O5 0.0359(6) 0.0434(7) 0.0406(7) 0.0184(5) 0.0059(5) 0.0128(5)
O6 0.0370(6) 0.0387(7) 0.0354(6) 0.0086(5) 0.0011(5) 0.0090(5)
O7 0.0600(8) 0.0315(6) 0.0334(6) 0.0223(6) 0.0186(5) 0.0186(5)

loop_
_atom_site_type_symbol
_atom_site_label
_atom_site_fract_x
_atom_site_fract_y
_atom_site_fract_z
_atom_site_U_iso_or_equiv
_atom_site_thermal_displace_type
_atom_site_calc_flag
_atom_site_refinement_flags
_atom_site_occupancy
N N11 0.0915(3) 0.0379(2) 0.14285(7) 0.0307(4) Uani . . 1.000
N N12 0.3540(3) -0.1153(2) 0.08361(10) 0.0403(5) Uani . . 1.000
N N13 0.2962(3) 0.1365(2) 0.04052(7) 0.0288(4) Uani . . 1.000
C C12 0.2490(3) 0.0192(2) 0.08896(8) 0.0269(4) Uani . . 1.000
C C14 0.1811(3) 0.2672(2) 0.04731(9) 0.0326(5) Uani . . 1.000
C C15 0.0130(3) 0.2883(3) 0.10054(9) 0.0362(5) Uani . . 1.000
C C16 -0.0280(3) 0.1690(3) 0.14863(9) 0.0351(5) Uani . . 1.000
N N21 0.4818(3) 0.8505(2) 0.36313(7) 0.0309(4) Uani . . 1.000
N N22 0.8983(3) 1.0428(2) 0.40391(9) 0.0415(5) Uani . . 1.000
N N23 0.6664(3) 0.8431(2) 0.47701(7) 0.0318(4) Uani . . 1.000
C C22 0.6843(3) 0.9118(2) 0.41445(8) 0.0283(4) Uani . . 1.000
C C24 0.4469(4) 0.7125(3) 0.48464(9) 0.0366(5) Uani . . 1.000
C C25 0.2358(4) 0.6438(3) 0.43309(10) 0.0395(5) Uani . . 1.000
C C26 0.2601(3) 0.7179(3) 0.37136(9) 0.0347(5) Uani . . 1.000
Cr Cr1 0.51287(5) 0.31598(3) 0.292550(10) 0.02500(10) Uani . . 1.000
Cr Cr2 0.63801(5) 0.63913(3) 0.192790(10) 0.02490(10) Uani . . 1.000
O O1 0.6767(3) 0.4541(2) 0.36377(7) 0.0514(5) Uani . . 1.000
O O2 0.2111(3) 0.2848(2) 0.30192(8) 0.0485(4) Uani . . 1.000
O O3 0.5676(3) 0.1161(2) 0.27901(8) 0.0521(5) Uani . . 1.000
O O4 0.7031(3) 0.63515(19) 0.10909(7) 0.0432(4) Uani . . 1.000
O O5 0.3696(2) 0.68446(19) 0.20400(7) 0.0380(4) Uani . . 1.000
O O6 0.8691(2) 0.80393(18) 0.24414(7) 0.0376(4) Uani . . 1.000
O O7 0.6073(3) 0.41487(17) 0.21384(7) 0.0381(4) Uani . . 1.000
H H11 0.072(5) -0.024(3) 0.1705(13) 0.045(6) Uiso . . 1.000
H H14 0.21470 0.35000 0.01450 0.0390 Uiso calc R 1.000
H H15 -0.06740 0.38000 0.10290 0.0430 Uiso calc R 1.000
H H16 -0.13800 0.17760 0.18540 0.0420 Uiso calc R 1.000
H H121 0.329(5) -0.186(4) 0.1107(15) 0.054(7) Uiso . . 1.000
H H122 0.449(5) -0.127(3) 0.0477(13) 0.051(7) Uiso . . 1.000
H H21 0.496(5) 0.897(4) 0.3306(14) 0.057(8) Uiso . . 1.000
H H24 0.43260 0.66340 0.52740 0.0440 Uiso calc R 1.000
H H25 0.08520 0.55130 0.44060 0.0470 Uiso calc R 1.000
H H26 0.12460 0.67720 0.33520 0.0420 Uiso calc R 1.000
H H221 0.910(4) 1.076(3) 0.3673(14) 0.043(6) Uiso . . 1.000
H H222 1.018(5) 1.079(3) 0.4351(14) 0.047(6) Uiso . . 1.000

loop_
_atom_type_symbol
_atom_type_description
_atom_type_scat_dispersion_real
_atom_type_scat_dispersion_imag
_atom_type_scat_source
O O 0.0106 0.0060 'International Tables Vol C Tables 4.2.6.8 and 6.1.1.4'
N N 0.0061 0.0033 'International Tables Vol C Tables 4.2.6.8 and 6.1.1.4'
Cr Cr 0.3209 0.6236 'International Tables Vol C Tables 4.2.6.8 and 6.1.1.4'
H H 0.0000 0.0000 'International Tables Vol C Tables 4.2.6.8 and 6.1.1.4'
C C 0.0033 0.0016 'International Tables Vol C Tables 4.2.6.8 and 6.1.1.4'

loop_
_geom_angle_atom_site_label_1
_geom_angle_atom_site_label_2
_geom_angle_atom_site_label_3
_geom_angle
_geom_angle_publ_flag
O1 Cr1 O2 108.35(8) yes
O1 Cr1 O3 111.84(8) yes
O1 Cr1 O7 110.24(7) yes
O2 Cr1 O3 110.62(8) yes
O2 Cr1 O7 110.37(8) yes
O3 Cr1 O7 105.43(7) yes
O4 Cr2 O5 109.62(8) yes
O4 Cr2 O7 107.95(7) yes
O5 Cr2 O6 108.76(7) yes
O5 Cr2 O7 109.96(7) yes
O6 Cr2 O7 111.42(7) yes
O4 Cr2 O6 109.11(7) yes
Cr1 O7 Cr2 131.99(8) yes
C12 N11 C16 121.72(14) yes
C12 N13 C14 117.45(15) yes
C16 N11 H11 119(2) no
C12 N11 H11 120(2) no
C12 N12 H122 118.0(16) no
C12 N12 H121 122(2) no
H121 N12 H122 120(3) no
C22 N21 C26 122.00(14) yes
C22 N23 C24 116.98(15) yes
C26 N21 H21 121(2) no
C22 N21 H21 117(2) no
C22 N22 H222 119.0(17) no
H221 N22 H222 122(2) no
C22 N22 H221 118.8(17) no
N11 C12 N13 120.44(15) yes
N12 C12 N13 119.79(16) yes
N11 C12 N12 119.77(15) yes
N13 C14 C15 124.03(16) yes
C14 C15 C16 116.85(17) no
N11 C16 C15 119.48(16) yes
N13 C14 H14 118 no
C15 C14 H14 118 no
C14 C15 H15 122 no
C16 C15 H15 122 no
N11 C16 H16 120 no
C15 C16 H16 120 no
N21 C22 N23 120.56(15) yes
N21 C22 N22 119.75(14) yes
N22 C22 N23 119.68(15) yes
N23 C24 C25 124.39(17) yes
C24 C25 C26 116.9(2) no
N21 C26 C25 119.19(17) yes
N23 C24 H24 118 no
C25 C24 H24 118 no
C26 C25 H25 122 no
C24 C25 H25 122 no
C25 C26 H26 120 no
N21 C26 H26 120 no

loop_
_geom_bond_atom_site_label_1
_geom_bond_atom_site_label_2
_geom_bond_distance
_geom_bond_publ_flag
Cr1 O1 1.6040(14) yes
Cr1 O2 1.6063(17) yes
Cr1 O3 1.6212(15) yes
Cr1 O7 1.7739(13) yes
Cr2 O4 1.6090(13) yes
Cr2 O5 1.6175(12) yes
Cr2 O6 1.6251(13) yes
Cr2 O7 1.7710(13) yes
N11 H11 0.74(2) no
N11 C12 1.357(2) yes
N11 C16 1.345(3) yes
N12 C12 1.313(2) yes
N12 H121 0.78(3) no
N12 H122 0.87(3) no
N13 C12 1.346(2) yes
N13 C14 1.325(2) yes
N21 C22 1.357(2) yes
N21 C26 1.341(3) yes
N21 H21 0.75(3) no
N22 C22 1.319(2) yes
N22 H221 0.76(3) no
N22 H222 0.81(3) no
N23 C22 1.350(2) yes
N23 C24 1.322(3) yes
C14 C15 1.392(2) no
C15 C16 1.353(3) no
C14 H14 0.93 no
C15 H15 0.93 no
C16 H16 0.93 no
C24 C25 1.391(3) no
C25 C26 1.356(3) no
C24 H24 0.93 no
C25 H25 0.93 no
C26 H26 0.93 no

loop_
_geom_hbond_atom_site_label_D
_geom_hbond_atom_site_label_H
_geom_hbond_atom_site_label_A
_geom_hbond_site_symmetry_A
_geom_hbond_distance_DH
_geom_hbond_distance_HA
_geom_hbond_distance_DA
_geom_hbond_angle_DHA
_geom_hbond_publ_flag
N11 H11 O6 1_445 0.74(2) 2.14(2) 2.841(2) 158(3) yes
N21 H21 O3 1_565 0.75(3) 2.00(3) 2.693(2) 155(3) yes
N12 H121 O5 1_545 0.78(3) 2.18(3) 2.930(2) 162(3) yes
N12 H122 N13 2_655 0.87(3) 2.19(3) 3.053(2) 176(2) yes
N22 H221 O2 1_665 0.76(3) 2.41(2) 3.042(2) 141(2) yes
N22 H221 O3 1_565 0.76(3) 2.59(2) 3.144(2) 131(2) yes
N22 H222 N23 2_776 0.81(3) 2.22(3) 3.030(2) 176(2) yes
C14 H14 O4 2_665 0.93 2.38 3.161(2) 142 yes
C16 H16 O3 1_455 0.93 2.40 3.312(2) 165 yes
C24 H24 O1 2_666 0.93 2.37 3.287(2) 170 yes
C25 H25 O1 1_455 0.93 2.46 3.085(3) 125 yes

loop_
_cod_related_entry_id
_cod_related_entry_database
_cod_related_entry_code
1 ChemSpider 30655319
